data_4323486
loop_
_publ_author_name
'Rajiv Bhalla'
'Madeleine Helliwell'
'C. David Garner'

_publ_contact_author
;
C. David Garner
The Chemistry Department, University of Manchester, Oxford Road, Manchester,
M13 9PL. U.K.
;
_publ_contact_author_email Dave.Garner@Manchester.ac.uk
_publ_contact_author_fax '44 161 275 4616'
_publ_contact_author_phone '44 161 275 4653/2'
_publ_section_title
;
 Synthesis and Coordination Chemistry of the Bis(imidazole) Ligand,
 Bis(1-methyl-4,5-diphenylimidaz-2-oyl)(benzyloxy)methane
;
_journal_name_full 'Inorganic Chemistry'
_journal_page_first 2944
_journal_page_last 2949
_journal_paper_doi 10.1021/ic961204c
_journal_volume 36
_journal_year 1997
_chemical_formula_sum 'C84 H66 B2 Cu F8 N8 O2'
_chemical_formula_weight 1456.65
_space_group_IT_number 14
_symmetry_cell_setting monoclinic
_symmetry_Int_Tables_number 14
_symmetry_space_group_name_Hall '-P 2yab'
_symmetry_space_group_name_H-M 'P 1 21/a 1'
_cell_angle_alpha 90
_cell_angle_beta 110.09(3)
_cell_angle_gamma 90
_cell_formula_units_Z 4
_cell_length_a 20.862(8)
_cell_length_b 19.110(5)
_cell_length_c 22.452(9)
_cell_measurement_reflns_used 22
_cell_measurement_temperature 295.2
_cell_measurement_theta_max 13.1
_cell_measurement_theta_min 12.1
_cell_volume 8406(5)
_computing_cell_refinement 'MSC/AFC Diffractometer Control'
_computing_data_collection 'MSC/AFC Diffractometer Control'
_computing_data_reduction 'teXsan (MSC, 1995)'
_computing_publication_material 'teXsan (MSC, 1995)'
_computing_structure_solution 'SHELXS-86 (Sheldrick, 1990)'
_diffrn_ambient_temperature 295.2
_diffrn_measurement_device 'Rigaku AFC5R'
_diffrn_measurement_method \w-2\q
_diffrn_orient_matrix_UB_11 0.01519
_diffrn_orient_matrix_UB_12 0.03461
_diffrn_orient_matrix_UB_13 -0.02582
_diffrn_orient_matrix_UB_21 -0.03532
_diffrn_orient_matrix_UB_22 0.03381
_diffrn_orient_matrix_UB_23 0.00305
_diffrn_orient_matrix_UB_31 0.03356
_diffrn_orient_matrix_UB_32 0.01993
_diffrn_orient_matrix_UB_33 0.03966
_diffrn_radiation_detector 'scintillation counter'
_diffrn_radiation_monochromator graphite
_diffrn_radiation_source 'Rigaku rotating anode'
_diffrn_radiation_type 'Cu K\a'
_diffrn_radiation_wavelength 1.5418
_diffrn_reflns_av_R_equivalents 0.05254
_diffrn_reflns_limit_h_max 23
_diffrn_reflns_limit_h_min -6
_diffrn_reflns_limit_k_max 21
_diffrn_reflns_limit_k_min -5
_diffrn_reflns_limit_l_max 25
_diffrn_reflns_limit_l_min -25
_diffrn_reflns_number 13380
_diffrn_reflns_reduction_process 'Lp corrections applied'
_diffrn_reflns_theta_max 60.09
_diffrn_reflns_theta_min 0.00
_diffrn_standards_decay_% -19.00
_diffrn_standards_interval_count 150
_diffrn_standards_number 3
_exptl_absorpt_coefficient_mu 0.883
_exptl_absorpt_correction_T_max 1.000
_exptl_absorpt_correction_T_min 0.342
_exptl_absorpt_correction_type
;
\DF (DIFABS; Walker & Stuart, 1983)
;
_exptl_crystal_colour black
_exptl_crystal_density_diffrn 1.151
_exptl_crystal_density_meas ?
_exptl_crystal_description block
_exptl_crystal_F_000 3012.00
_exptl_crystal_size_max 0.40
_exptl_crystal_size_mid 0.20
_exptl_crystal_size_min 0.20
_refine_diff_density_max 0.59
_refine_diff_density_min -0.44
_refine_ls_extinction_method none
_refine_ls_goodness_of_fit_obs 3.704
_refine_ls_hydrogen_treatment noref
_refine_ls_matrix_type full
_refine_ls_number_constraints 0
_refine_ls_number_parameters 592
_refine_ls_number_reflns 4071
_refine_ls_number_restraints 0
_refine_ls_R_factor_obs 0.1293
_refine_ls_shift/esd_max 0.5000
_refine_ls_shift/esd_mean 0.0000
_refine_ls_structure_factor_coef F
_refine_ls_weighting_details 'w = 1/[\s^2^(Fo) + 0.00022|Fo|^2^]'
_refine_ls_weighting_scheme calc
_refine_ls_wR_factor_obs 0.1385
_reflns_number_observed 4071
_reflns_number_total 12957
_reflns_observed_criterion >3.00\s(I)
_cod_data_source_file ic961204c_1.cif
_cod_data_source_block s321-2
_cod_depositor_comments
;
The following automatic conversions were performed:

'_exptl_crystal_density_meas' value 'not measured' was changed to '?'
- the value is perceived as not measured.

Automatic conversion script
Id: cif_fix_values 3008 2015-01-20 13:52:24Z robertas 

The following automatic conversions were performed:

'_refine_ls_weighting_scheme' value 'w = 1/[\s^2^(Fo) +
0.00022|Fo|^2^]' was changed to 'calc'. New tag
'_refine_ls_weighting_details' was created. The value of the new tag
was set to 'w = 1/[\s^2^(Fo) + 0.00022|Fo|^2^]'.

Automatic conversion script
Id: cif_fix_values 3143 2015-03-26 13:38:13Z robertas 
;
_cod_original_sg_symbol_H-M 'P 21/a '
_cod_original_formula_sum 'C84 H66 B2 Cu F8 N8 O2 '
_cod_database_code 4323486

loop_
_symmetry_equiv_pos_as_xyz
'   +x,   +y,   +z'
'1/2-x,1/2+y,   -z'
'   -x,   -y,   -z'
'1/2+x,1/2-y,   +z'

loop_
_atom_site_aniso_label
_atom_site_aniso_U_11
_atom_site_aniso_U_22
_atom_site_aniso_U_33
_atom_site_aniso_U_12
_atom_site_aniso_U_13
_atom_site_aniso_U_23
Cu1 0.048(2) 0.054(2) 0.048(2) 0.000(2) 0.016(1) -0.009(2)
O1 0.057(8) 0.06(1) 0.07(1) -0.003(7) 0.022(8) 0.004(8)
O2 0.08(1) 0.059(10) 0.06(1) 0.009(8) 0.007(9) 0.007(8)
N1 0.05(1) 0.05(1) 0.04(1) -0.007(8) 0.021(8) 0.002(8)
N2 0.041(10) 0.05(1) 0.06(1) -0.011(8) 0.010(9) -0.018(9)
N3 0.047(9) 0.04(1) 0.06(1) -0.009(8) 0.029(9) -0.015(9)
N4 0.05(1) 0.07(1) 0.06(1) -0.015(9) 0.015(10) -0.038(10)
N5 0.07(1) 0.02(1) 0.05(1) -0.006(9) 0.008(9) -0.001(9)
N6 0.10(1) 0.05(1) 0.07(2) 0.01(1) 0.00(1) 0.00(1)
N7 0.035(9) 0.07(1) 0.05(1) 0.018(8) 0.011(8) -0.001(10)
N8 0.07(1) 0.04(1) 0.06(1) -0.003(10) 0.03(1) -0.01(1)
C1 0.04(1) 0.08(2) 0.04(1) 0.00(1) 0.01(1) 0.00(1)
C2 0.07(2) 0.05(1) 0.04(1) 0.00(1) 0.03(1) -0.03(1)
C3 0.07(1) 0.05(1) 0.08(2) 0.00(1) 0.04(1) 0.01(1)
C4 0.04(1) 0.07(2) 0.05(1) 0.00(1) 0.02(1) -0.02(1)
C5 0.07(1) 0.08(2) 0.07(1) -0.04(1) 0.02(1) -0.03(1)
C18 0.02(1) 0.05(1) 0.08(2) -0.019(9) 0.00(1) -0.03(1)
C19 0.06(1) 0.06(2) 0.08(2) -0.02(1) 0.04(1) -0.04(1)
C20 0.05(1) 0.06(1) 0.08(2) -0.03(1) 0.03(1) -0.04(1)
C21 0.07(2) 0.14(2) 0.09(2) -0.03(1) 0.04(1) -0.06(2)
C34 0.09(2) 0.06(2) 0.06(2) 0.00(1) -0.02(1) 0.00(1)
C41 0.04(1) 0.03(1) 0.06(2) 0.00(1) -0.015(10) -0.03(1)
C42 0.04(1) 0.04(1) 0.05(1) 0.00(1) 0.00(1) 0.00(1)
C43 0.10(2) 0.04(2) 0.11(2) 0.01(1) 0.04(2) 0.01(2)
C44 0.07(1) 0.04(2) 0.07(2) 0.02(1) 0.01(1) 0.02(1)
C45 0.14(2) 0.06(2) 0.09(2) -0.01(2) -0.02(2) 0.00(2)
C58 0.04(1) 0.04(1) 0.08(2) -0.01(1) 0.02(1) -0.01(1)
C59 0.07(1) 0.02(1) 0.10(2) 0.01(1) 0.04(1) 0.00(1)
C60 0.03(1) 0.02(1) 0.09(2) 0.013(9) 0.03(1) 0.00(1)
C61 0.09(2) 0.08(2) 0.06(2) 0.02(1) 0.02(1) 0.00(1)
C74 0.06(1) 0.09(2) 0.14(2) 0.00(1) 0.03(2) -0.01(2)
F1 0.11(1) 0.36(3) 0.22(2) -0.09(2) 0.05(1) -0.18(2)
F2 0.21(2) 0.19(2) 0.40(3) -0.03(2) 0.13(2) -0.04(2)
F3 0.18(2) 0.26(2) 0.33(3) -0.06(2) 0.13(2) -0.16(2)
F4 0.11(1) 0.12(1) 0.19(1) -0.019(9) 0.053(10) -0.05(1)
F5 0.36(3) 0.17(2) 0.10(1) 0.03(2) 0.05(2) 0.02(1)
F6 0.18(2) 0.41(3) 0.25(2) -0.04(2) 0.07(2) 0.23(2)
F7 0.31(3) 0.33(3) 0.25(2) 0.17(2) 0.17(2) 0.08(2)
F8 0.23(2) 0.37(3) 0.24(2) -0.01(2) 0.10(2) 0.02(2)

loop_
_atom_site_label
_atom_site_fract_x
_atom_site_fract_y
_atom_site_fract_z
_atom_site_U_iso_or_equiv
_atom_site_occupancy
_atom_site_refinement_flags
_atom_site_thermal_displace_type
_atom_site_calc_flag
_atom_site_calc_attached_atom
Cu1 0.2886(1) 0.0576(1) 0.2180(1) 0.0503(9) 1.000 . Uani d ?
O1 0.1301(6) 0.0386(7) 0.0236(6) 0.062(5) 1.000 . Uani d ?
O2 0.4513(7) 0.0913(6) 0.4089(6) 0.073(5) 1.000 . Uani d ?
N1 0.2937(7) 0.0269(7) 0.1376(6) 0.046(5) 1.000 . Uani d ?
N2 0.2636(7) -0.0254(7) 0.0449(7) 0.052(5) 1.000 . Uani d ?
N3 0.1861(6) 0.0463(7) 0.1896(7) 0.048(5) 1.000 . Uani d ?
N4 0.0843(8) 0.0171(8) 0.1348(8) 0.063(6) 1.000 . Uani d ?
N5 0.3449(7) -0.0109(7) 0.2817(7) 0.050(5) 1.000 . Uani d ?
N6 0.4060(8) -0.055(1) 0.3744(9) 0.082(7) 1.000 . Uani d ?
N7 0.3098(7) 0.1345(8) 0.2766(7) 0.050(6) 1.000 . Uani d ?
N8 0.3315(8) 0.1907(9) 0.3673(8) 0.057(6) 1.000 . Uani d ?
C1 0.1652(9) -0.003(1) 0.0767(9) 0.055(7) 1.000 . Uani d ?
C2 0.241(1) -0.0013(9) 0.0898(9) 0.052(7) 1.000 . Uani d ?
C3 0.335(1) -0.0130(10) 0.069(1) 0.059(8) 1.000 . Uani d ?
C4 0.3508(9) 0.0187(10) 0.1231(9) 0.052(7) 1.000 . Uani d ?
C5 0.2236(9) -0.0626(10) -0.0119(9) 0.072(7) 1.000 . Uani d ?
C6 0.3793(9) -0.0361(10) 0.0266(10) 0.065(6) 1.000 . Uiso d ?
C7 0.369(1) -0.013(1) -0.033(1) 0.099(8) 1.000 . Uiso d ?
C8 0.414(1) -0.040(1) -0.064(1) 0.108(8) 1.000 . Uiso d ?
C9 0.461(1) -0.083(1) -0.033(1) 0.109(8) 1.000 . Uiso d ?
C10 0.473(1) -0.109(1) 0.021(1) 0.106(8) 1.000 . Uiso d ?
C11 0.431(1) -0.084(1) 0.057(1) 0.098(8) 1.000 . Uiso d ?
C12 0.4167(8) 0.0525(10) 0.1582(8) 0.050(5) 1.000 . Uiso d ?
C13 0.4306(9) 0.118(1) 0.1413(8) 0.062(6) 1.000 . Uiso d ?
C14 0.494(1) 0.147(1) 0.1738(10) 0.082(7) 1.000 . Uiso d ?
C15 0.5429(10) 0.115(1) 0.2181(9) 0.076(6) 1.000 . Uiso d ?
C16 0.531(1) 0.049(1) 0.2357(9) 0.085(7) 1.000 . Uiso d ?
C17 0.465(1) 0.017(1) 0.2066(9) 0.076(6) 1.000 . Uiso d ?
C18 0.1480(8) 0.0209(9) 0.133(1) 0.055(7) 1.000 . Uani d ?
C19 0.0812(10) 0.0380(10) 0.192(1) 0.066(8) 1.000 . Uani d ?
C20 0.1447(9) 0.0559(10) 0.2283(9) 0.061(7) 1.000 . Uani d ?
C21 0.0245(10) -0.012(1) 0.0822(10) 0.099(9) 1.000 . Uani d ?
C22 0.016(1) 0.031(1) 0.209(1) 0.079(7) 1.000 . Uiso d ?
C23 0.021(1) -0.007(1) 0.259(1) 0.127(9) 1.000 . Uiso d ?
C24 -0.041(2) -0.018(2) 0.282(2) 0.18(1) 1.000 . Uiso d ?
C25 -0.091(1) 0.017(1) 0.241(1) 0.124(9) 1.000 . Uiso d ?
C26 -0.104(1) 0.062(1) 0.193(1) 0.132(10) 1.000 . Uiso d ?
C27 -0.039(1) 0.072(1) 0.173(1) 0.14(1) 1.000 . Uiso d ?
C28 0.169(1) 0.078(1) 0.298(1) 0.079(7) 1.000 . Uiso d ?
C29 0.139(1) 0.139(1) 0.311(1) 0.110(8) 1.000 . Uiso d ?
C30 0.166(1) 0.147(1) 0.384(1) 0.124(9) 1.000 . Uiso d ?
C31 0.204(1) 0.100(2) 0.416(1) 0.123(9) 1.000 . Uiso d ?
C32 0.232(1) 0.039(2) 0.410(1) 0.14(1) 1.000 . Uiso d ?
C33 0.208(1) 0.031(1) 0.337(1) 0.109(8) 1.000 . Uiso d ?
C34 0.148(1) 0.112(1) 0.0265(10) 0.085(9) 1.000 . Uani d ?
C35 0.119(1) 0.137(1) -0.036(1) 0.106(8) 1.000 . Uiso d ?
C36 0.058(1) 0.180(1) -0.053(1) 0.135(10) 1.000 . Uiso d ?
C37 0.022(1) 0.203(1) -0.117(2) 0.15(1) 1.000 . Uiso d ?
C38 0.051(2) 0.182(2) -0.159(1) 0.15(1) 1.000 . Uiso d ?
C39 0.105(2) 0.146(1) -0.150(1) 0.13(1) 1.000 . Uiso d ?
C40 0.138(1) 0.122(1) -0.088(1) 0.125(9) 1.000 . Uiso d ?
C41 0.3823(9) 0.0713(9) 0.3800(9) 0.054(7) 1.000 . Uani d ?
C42 0.3768(9) 0.006(1) 0.3428(10) 0.047(7) 1.000 . Uani d ?
C43 0.388(1) -0.108(1) 0.326(1) 0.081(10) 1.000 . Uani d ?
C44 0.350(1) -0.079(1) 0.274(1) 0.065(8) 1.000 . Uani d ?
C45 0.442(1) -0.062(1) 0.442(1) 0.112(9) 1.000 . Uani d ?
C46 0.415(2) -0.183(2) 0.346(1) 0.14(1) 1.000 . Uiso d ?
C47 0.484(2) -0.191(2) 0.372(2) 0.19(1) 1.000 . Uiso d ?
C48 0.499(2) -0.271(3) 0.392(2) 0.25(2) 1.000 . Uiso d ?
C49 0.447(3) -0.313(2) 0.374(2) 0.24(2) 1.000 . Uiso d ?
C50 0.389(3) -0.312(3) 0.375(3) 0.35(3) 1.000 . Uiso d ?
C51 0.370(2) -0.235(2) 0.334(2) 0.21(2) 1.000 . Uiso d ?
C52 0.312(1) -0.123(1) 0.214(1) 0.075(7) 1.000 . Uiso d ?
C53 0.350(1) -0.152(1) 0.182(1) 0.100(8) 1.000 . Uiso d ?
C54 0.314(1) -0.190(1) 0.127(1) 0.115(8) 1.000 . Uiso d ?
C55 0.242(1) -0.193(1) 0.110(1) 0.112(8) 1.000 . Uiso d ?
C56 0.205(1) -0.166(1) 0.143(1) 0.110(8) 1.000 . Uiso d ?
C57 0.243(1) -0.127(1) 0.197(1) 0.095(7) 1.000 . Uiso d ?
C58 0.3406(9) 0.130(1) 0.341(1) 0.055(8) 1.000 . Uani d ?
C59 0.2928(10) 0.236(1) 0.320(1) 0.060(8) 1.000 . Uani d ?
C60 0.2794(8) 0.1988(10) 0.264(1) 0.047(7) 1.000 . Uani d ?
C61 0.3573(10) 0.210(1) 0.4345(10) 0.079(8) 1.000 . Uani d ?
C62 0.2712(10) 0.305(1) 0.3309(10) 0.073(6) 1.000 . Uiso d ?
C63 0.280(1) 0.359(2) 0.295(1) 0.117(9) 1.000 . Uiso d ?
C64 0.254(1) 0.432(2) 0.296(1) 0.17(1) 1.000 . Uiso d ?
C65 0.222(1) 0.437(1) 0.343(1) 0.120(9) 1.000 . Uiso d ?
C66 0.210(1) 0.386(1) 0.373(1) 0.111(8) 1.000 . Uiso d ?
C67 0.232(1) 0.316(1) 0.3685(10) 0.091(7) 1.000 . Uiso d ?
C68 0.2454(9) 0.2227(9) 0.1994(9) 0.053(5) 1.000 . Uiso d ?
C69 0.1760(9) 0.2474(10) 0.1772(9) 0.065(6) 1.000 . Uiso d ?
C70 0.1481(10) 0.276(1) 0.1172(10) 0.080(7) 1.000 . Uiso d ?
C71 0.1859(9) 0.2790(9) 0.0785(8) 0.064(6) 1.000 . Uiso d ?
C72 0.2519(9) 0.2556(9) 0.0969(8) 0.060(6) 1.000 . Uiso d ?
C73 0.2806(8) 0.2262(9) 0.1570(8) 0.054(5) 1.000 . Uiso d ?
C74 0.4881(10) 0.113(1) 0.366(1) 0.097(10) 1.000 . Uani d ?
C75 0.492(1) 0.193(1) 0.368(1) 0.083(7) 1.000 . Uiso d ?
C76 0.463(1) 0.223(1) 0.306(1) 0.109(8) 1.000 . Uiso d ?
C77 0.463(1) 0.297(2) 0.303(2) 0.16(1) 1.000 . Uiso d ?
C78 0.489(2) 0.329(2) 0.356(2) 0.17(1) 1.000 . Uiso d ?
C79 0.518(1) 0.303(2) 0.422(2) 0.17(1) 1.000 . Uiso d ?
C80 0.522(1) 0.226(2) 0.423(1) 0.124(9) 1.000 . Uiso d ?
H5A 0.1872 -0.0336 -0.0367 0.086 1.000 . Uiso c ?
H5B 0.2517 -0.0744 -0.0358 0.086 1.000 . Uiso c ?
H5C 0.2055 -0.1040 -0.0004 0.086 1.000 . Uiso c ?
H7 0.3330 0.0190 -0.0534 0.119 1.000 . Uiso c ?
H8 0.4092 -0.0262 -0.1060 0.131 1.000 . Uiso c ?
H9 0.4913 -0.0965 -0.0538 0.130 1.000 . Uiso c ?
H10 0.5070 -0.1431 0.0377 0.127 1.000 . Uiso c ?
H11 0.4386 -0.0997 0.0994 0.118 1.000 . Uiso c ?
H13 0.3976 0.1432 0.1082 0.075 1.000 . Uiso c ?
H14 0.5032 0.1934 0.1630 0.098 1.000 . Uiso c ?
H15 0.5861 0.1361 0.2378 0.092 1.000 . Uiso c ?
H16 0.5657 0.0247 0.2676 0.103 1.000 . Uiso c ?
H17 0.4551 -0.0275 0.2202 0.091 1.000 . Uiso c ?
H21A -0.0115 0.0211 0.0703 0.118 1.000 . Uiso c ?
H21B 0.0377 -0.0227 0.0467 0.118 1.000 . Uiso c ?
H21C 0.0092 -0.0539 0.0964 0.118 1.000 . Uiso c ?
H23 0.0629 -0.0299 0.2818 0.152 1.000 . Uiso c ?
H24 -0.0429 -0.0439 0.3173 0.216 1.000 . Uiso c ?
H25 -0.1321 0.0073 0.2483 0.149 1.000 . Uiso c ?
H26 -0.1462 0.0857 0.1738 0.160 1.000 . Uiso c ?
H27 -0.0380 0.1027 0.1401 0.168 1.000 . Uiso c ?
H29 0.1073 0.1688 0.2810 0.132 1.000 . Uiso c ?
H30 0.1544 0.1860 0.4035 0.148 1.000 . Uiso c ?
H31 0.2184 0.1126 0.4594 0.148 1.000 . Uiso c ?
H32 0.2593 0.0085 0.4425 0.173 1.000 . Uiso c ?
H33 0.2214 -0.0094 0.3193 0.130 1.000 . Uiso c ?
H34A 0.1287 0.1362 0.0537 0.102 1.000 . Uiso c ?
H34B 0.1956 0.1180 0.0416 0.102 1.000 . Uiso c ?
H36 0.0407 0.1935 -0.0208 0.161 1.000 . Uiso c ?
H37 -0.0174 0.2316 -0.1285 0.177 1.000 . Uiso c ?
H38 0.0269 0.1948 -0.2012 0.185 1.000 . Uiso c ?
H39 0.1215 0.1361 -0.1834 0.160 1.000 . Uiso c ?
H40 0.1765 0.0935 -0.0816 0.150 1.000 . Uiso c ?
H45A 0.4171 -0.0918 0.4598 0.135 1.000 . Uiso c ?
H45B 0.4860 -0.0818 0.4488 0.135 1.000 . Uiso c ?
H45C 0.4473 -0.0174 0.4617 0.135 1.000 . Uiso c ?
H47 0.5172 -0.1556 0.3808 0.233 1.000 . Uiso c ?
H48 0.5450 -0.2885 0.4064 0.298 1.000 . Uiso c ?
H49 0.4624 -0.3611 0.3780 0.287 1.000 . Uiso c ?
H50 0.3587 -0.3441 0.3817 0.418 1.000 . Uiso c ?
H51 0.3264 -0.2252 0.3043 0.253 1.000 . Uiso c ?
H53 0.3978 -0.1467 0.1953 0.120 1.000 . Uiso c ?
H54 0.3367 -0.2121 0.1021 0.139 1.000 . Uiso c ?
H55 0.2172 -0.2172 0.0718 0.134 1.000 . Uiso c ?
H56 0.1568 -0.1730 0.1307 0.132 1.000 . Uiso c ?
H57 0.2198 -0.1039 0.2220 0.115 1.000 . Uiso c ?
H61A 0.3397 0.1780 0.4578 0.095 1.000 . Uiso c ?
H61B 0.4057 0.2074 0.4502 0.095 1.000 . Uiso c ?
H61C 0.3431 0.2559 0.4397 0.095 1.000 . Uiso c ?
H63 0.3054 0.3499 0.2679 0.139 1.000 . Uiso c ?
H64 0.2578 0.4688 0.2695 0.202 1.000 . Uiso c ?
H65 0.2079 0.4827 0.3508 0.144 1.000 . Uiso c ?
H66 0.1860 0.3951 0.4015 0.132 1.000 . Uiso c ?
H67 0.2191 0.2783 0.3900 0.110 1.000 . Uiso c ?
H69 0.1494 0.2442 0.2039 0.077 1.000 . Uiso c ?
H70 0.1025 0.2928 0.1031 0.096 1.000 . Uiso c ?
H71 0.1659 0.2983 0.0373 0.077 1.000 . Uiso c ?
H72 0.2775 0.2591 0.0692 0.071 1.000 . Uiso c ?
H73 0.3258 0.2081 0.1695 0.065 1.000 . Uiso c ?
H74A 0.5327 0.0938 0.3796 0.116 1.000 . Uiso c ?
H74B 0.4639 0.0981 0.3237 0.116 1.000 . Uiso c ?
H76 0.4451 0.1944 0.2689 0.131 1.000 . Uiso c ?
H77 0.4458 0.3219 0.2638 0.189 1.000 . Uiso c ?
H78 0.4885 0.3790 0.3526 0.201 1.000 . Uiso c ?
H79 0.5324 0.3318 0.4589 0.206 1.000 . Uiso c ?
H80 0.5449 0.2006 0.4606 0.149 1.000 . Uiso c ?
F1 0.9932(8) 0.201(1) 0.0744(9) 0.231(10) 1.000 . Uani d ?
F2 0.924(1) 0.250(1) -0.010(1) 0.26(1) 1.000 . Uani d ?
F3 0.8856(9) 0.210(1) 0.059(1) 0.24(1) 1.000 . Uani d ?
F4 0.9195(6) 0.1400(7) 0.0017(7) 0.139(6) 1.000 . Uani d ?
B1 0.9309 0.2019 0.0321 0.358 1.000 . Uiso c ?
F5 0.416(1) 0.0424(9) 0.6220(7) 0.223(10) 1.000 . Uani d ?
F6 0.3865(9) 0.088(1) 0.5316(9) 0.28(1) 1.000 . Uani d ?
F7 0.312(1) 0.071(1) 0.5748(10) 0.28(1) 1.000 . Uani d ?
F8 0.357(1) -0.010(1) 0.542(1) 0.27(1) 1.000 . Uani d ?
B2 0.3674 0.0468 0.5683 0.344 1.000 . Uiso c ?
C84 0.3501 0.1964 0.7262 0.242 0.500 . Uiso d ?
C85 0.3816 0.1369 0.7827 0.184 0.500 . Uiso d ?
C86 0.3221 0.1328 0.7766 0.270 0.500 . Uiso d ?
C87 0.2857 0.1160 0.8069 0.210 0.500 . Uiso d ?
C81 0.8974 -0.0216 0.4523 0.236 0.500 . Uiso d ?
C82 0.9124 0.0225 0.5065 0.260 0.500 . Uiso d ?
C83 0.8814 0.0700 0.5190 0.152 0.500 . Uiso d ?
C88 0.7097 0.2126 0.5305 0.232 0.500 . Uiso d ?

loop_
_atom_type_symbol
_atom_type_oxidation_number
_atom_type_number_in_cell
_atom_type_scat_dispersion_real
_atom_type_scat_dispersion_imag
_atom_type_scat_source
C 0 336 0.018 0.009
;International Tables for Crystallography
(1992, Vol. C, Tables 4.2.6.8 and 6.1.1.1)
;
H 0 264 0.000 0.000
;International Tables for Crystallography
(1992, Vol. C, Table 6.1.1.2)
;
N 0 32 0.031 0.018
;International Tables for Crystallography
(1992, Vol. C, Tables 4.2.6.8 and 6.1.1.1)
;
O 0 8 0.049 0.032
;International Tables for Crystallography
(1992, Vol. C, Tables 4.2.6.8 and 6.1.1.1)
;
Cu 0 4 -1.965 0.589
;International Tables for Crystallography
(1992, Vol. C, Tables 4.2.6.8 and 6.1.1.1)
;
B 0 8 0.009 0.004
;International Tables for Crystallography
(1992, Vol. C, Tables 4.2.6.8 and 6.1.1.1)
;
F 0 32 0.073 0.053
;International Tables for Crystallography
(1992, Vol. C, Tables 4.2.6.8 and 6.1.1.1)
;
